data_4102454
loop_
_publ_author_name
'Qi-Kui Liu'
'Jian-Ping Ma'
'Yu-Bin Dong'

_publ_section_title
;
 Adsorption and Separation of Reactive Aromatic Isomers and Generation and
 Stabilization of Their Radicals within Cadmium(II)-Triazole Metal-Organic
 Confined Space in a Single-Crystal-to-Single-Crystal Fashion
;
_journal_name_full 'Journal of the American Chemical Society'
_journal_page_first 7005
_journal_page_last 7017
_journal_paper_doi 10.1021/ja101807c
_journal_volume 132
_journal_year 2010
_chemical_formula_sum 'C60 H50 Cd Cl2 N14 O8'
_chemical_formula_weight 1278.44
_chemical_name_systematic
; 
 ? 
;
_space_group_IT_number 96
_symmetry_cell_setting tetragonal
_symmetry_space_group_name_Hall 'P 4nw 2abw'
_symmetry_space_group_name_H-M 'P 43 21 2'
_atom_sites_solution_hydrogens geom
_atom_sites_solution_primary direct
_atom_sites_solution_secondary difmap
_audit_creation_method SHELXL-97
_cell_angle_alpha 90.00
_cell_angle_beta 90.00
_cell_angle_gamma 90.00
_cell_formula_units_Z 4
_cell_length_a 15.8508(9)
_cell_length_b 15.8508(9)
_cell_length_c 21.766(2)
_cell_measurement_reflns_used 12457
_cell_measurement_temperature 123(2)
_cell_measurement_theta_max 28.165
_cell_measurement_theta_min 2.270
_cell_volume 5468.7(7)
_computing_cell_refinement 'Bruker SMART'
_computing_data_collection 'Bruker SMART'
_computing_data_reduction 'Bruker SAINT'
_computing_molecular_graphics 'Bruker SHELXTL'
_computing_publication_material 'Bruker SHELXTL'
_computing_structure_refinement 'SHELXL-97 (Sheldrick, 1997)'
_computing_structure_solution 'SHELXS-97 (Sheldrick, 1990)'
_diffrn_ambient_temperature 123(2)
_diffrn_measured_fraction_theta_full 0.999
_diffrn_measured_fraction_theta_max 0.999
_diffrn_measurement_device_type 'CCD area detector'
_diffrn_measurement_method 'phi and omega scans'
_diffrn_radiation_monochromator graphite
_diffrn_radiation_source 'fine-focus sealed tube'
_diffrn_radiation_type MoK\a
_diffrn_radiation_wavelength 0.71073
_diffrn_reflns_av_R_equivalents 0.0402
_diffrn_reflns_av_sigmaI/netI 0.0305
_diffrn_reflns_limit_h_max 14
_diffrn_reflns_limit_h_min -19
_diffrn_reflns_limit_k_max 18
_diffrn_reflns_limit_k_min -19
_diffrn_reflns_limit_l_max 26
_diffrn_reflns_limit_l_min -25
_diffrn_reflns_number 28141
_diffrn_reflns_theta_full 25.49
_diffrn_reflns_theta_max 25.49
_diffrn_reflns_theta_min 1.59
_exptl_absorpt_coefficient_mu 0.570
_exptl_absorpt_correction_T_max 0.9194
_exptl_absorpt_correction_T_min 0.8211
_exptl_absorpt_correction_type multi-scan
_exptl_absorpt_process_details sadabs
_exptl_crystal_colour colourless
_exptl_crystal_density_diffrn 1.553
_exptl_crystal_density_method 'not measured'
_exptl_crystal_description block
_exptl_crystal_F_000 2616
_exptl_crystal_size_max 0.36
_exptl_crystal_size_mid 0.25
_exptl_crystal_size_min 0.15
_refine_diff_density_max 1.478
_refine_diff_density_min -0.637
_refine_diff_density_rms 0.121
_refine_ls_abs_structure_details 'Flack H D (1983), Acta Cryst. A39, 876-881'
_refine_ls_abs_structure_Flack 0.00(4)
_refine_ls_extinction_method none
_refine_ls_goodness_of_fit_ref 1.107
_refine_ls_hydrogen_treatment constr
_refine_ls_matrix_type full
_refine_ls_number_parameters 347
_refine_ls_number_reflns 5082
_refine_ls_number_restraints 1
_refine_ls_restrained_S_all 1.107
_refine_ls_R_factor_all 0.0571
_refine_ls_R_factor_gt 0.0543
_refine_ls_shift/su_max 0.001
_refine_ls_shift/su_mean 0.000
_refine_ls_structure_factor_coef Fsqd
_refine_ls_weighting_details 'calc w=1/[\s^2^(Fo^2^)+(0.0764P)^2^+20.1018P] where P=(Fo^2^+2Fc^2^)/3'
_refine_ls_weighting_scheme calc
_refine_ls_wR_factor_gt 0.1540
_refine_ls_wR_factor_ref 0.1559
_reflns_number_gt 4805
_reflns_number_total 5082
_reflns_threshold_expression >2sigma(I)
_cod_data_source_file ja101807c_si_003_21.cif
_cod_data_source_block 9
_cod_database_code 4102454

loop_
_symmetry_equiv_pos_as_xyz
'x, y, z'
'-x, -y, z+1/2'
'-y+1/2, x+1/2, z+3/4'
'y+1/2, -x+1/2, z+1/4'
'-x+1/2, y+1/2, -z+3/4'
'x+1/2, -y+1/2, -z+1/4'
'y, x, -z'
'-y, -x, -z+1/2'

loop_
_atom_site_label
_atom_site_type_symbol
_atom_site_fract_x
_atom_site_fract_y
_atom_site_fract_z
_atom_site_U_iso_or_equiv
_atom_site_adp_type
_atom_site_occupancy
_atom_site_symmetry_multiplicity
_atom_site_calc_flag
_atom_site_refinement_flags
C1 C 0.2471(4) 0.0357(4) 0.2845(3) 0.0304(14) Uani 1 1 d .
H1 H 0.2433 0.0048 0.3207 0.037 Uiso 1 1 calc R
C2 C 0.3132(4) 0.0918(4) 0.2779(3) 0.0308(14) Uani 1 1 d .
H2 H 0.3533 0.0965 0.3089 0.037 Uiso 1 1 calc R
C3 C 0.3204(4) 0.1407(4) 0.2262(3) 0.0281(14) Uani 1 1 d .
C4 C 0.2608(4) 0.1256(4) 0.1804(3) 0.0311(14) Uani 1 1 d .
H4 H 0.2641 0.1545 0.1433 0.037 Uiso 1 1 calc R
C5 C 0.1970(4) 0.0678(4) 0.1900(3) 0.0301(13) Uani 1 1 d .
H5 H 0.1579 0.0594 0.1587 0.036 Uiso 1 1 calc R
C6 C 0.3860(4) 0.2071(4) 0.2199(3) 0.0284(13) Uani 1 1 d .
C7 C 0.4587(4) 0.2066(4) 0.2560(4) 0.0398(16) Uani 1 1 d .
H7 H 0.4670 0.1633 0.2842 0.048 Uiso 1 1 calc R
C8 C 0.5180(4) 0.2689(5) 0.2504(4) 0.0479(18) Uani 1 1 d .
H8 H 0.5672 0.2659 0.2737 0.058 Uiso 1 1 calc R
C9 C 0.5063(4) 0.3362(4) 0.2110(3) 0.0342(15) Uani 1 1 d .
H9 H 0.5461 0.3792 0.2086 0.041 Uiso 1 1 calc R
C10 C 0.4337(4) 0.3387(3) 0.1747(3) 0.0234(11) Uani 1 1 d .
C11 C 0.3742(4) 0.2743(4) 0.1792(3) 0.0252(12) Uani 1 1 d .
H11 H 0.3261 0.2761 0.1548 0.030 Uiso 1 1 calc R
C12 C 0.4250(3) 0.4084(3) 0.1313(2) 0.0210(11) Uani 1 1 d .
C13 C 0.3744(4) 0.5045(3) 0.0697(2) 0.0215(11) Uani 1 1 d .
C14 C 0.3127(3) 0.5613(4) 0.0391(3) 0.0247(11) Uani 1 1 d .
C15 C 0.2830(4) 0.5452(4) -0.0194(3) 0.0286(14) Uani 1 1 d .
H15 H 0.3017 0.4980 -0.0409 0.034 Uiso 1 1 calc R
C16 C 0.2249(4) 0.6002(5) -0.0460(3) 0.0337(15) Uani 1 1 d .
H16 H 0.2058 0.5907 -0.0858 0.040 Uiso 1 1 calc R
C17 C 0.1954(4) 0.6693(4) -0.0130(3) 0.0274(14) Uani 1 1 d .
H17 H 0.1560 0.7052 -0.0306 0.033 Uiso 1 1 calc R
C18 C 0.2242(4) 0.6849(4) 0.0459(3) 0.0272(13) Uani 1 1 d .
C19 C 0.2838(4) 0.6303(4) 0.0712(3) 0.0243(13) Uani 1 1 d .
H19 H 0.3043 0.6407 0.1105 0.029 Uiso 1 1 calc R
C20 C 0.1933(4) 0.7573(4) 0.0834(3) 0.0268(13) Uani 1 1 d .
C21 C 0.1173(4) 0.7985(4) 0.0704(3) 0.0275(13) Uani 1 1 d .
H21 H 0.0874 0.7855 0.0348 0.033 Uiso 1 1 calc R
C22 C 0.0870(4) 0.8587(4) 0.1105(3) 0.0289(14) Uani 1 1 d .
H22 H 0.0369 0.8860 0.1007 0.035 Uiso 1 1 calc R
C23 C 0.2014(4) 0.8440(4) 0.1725(3) 0.0286(14) Uani 1 1 d .
H23 H 0.2317 0.8601 0.2072 0.034 Uiso 1 1 calc R
C24 C 0.2366(4) 0.7855(4) 0.1347(3) 0.0307(14) Uani 1 1 d .
H24 H 0.2901 0.7643 0.1433 0.037 Uiso 1 1 calc R
Cd1 Cd 0.55969(2) 0.55969(2) 0.0000 0.01917(16) Uani 1 2 d S
Cl1 Cl 0.37347(13) 0.62653(13) 0.2500 0.0583(7) Uani 1 2 d S
Cl2 Cl 0.27001(13) 0.27001(13) 0.0000 0.0756(11) Uani 1 2 d S
N1 N 0.1885(3) 0.0237(3) 0.2413(2) 0.0256(11) Uani 1 1 d .
N2 N 0.4890(3) 0.4458(3) 0.1047(2) 0.0234(10) Uani 1 1 d .
N3 N 0.4561(3) 0.5068(3) 0.0662(2) 0.0238(11) Uani 1 1 d .
N4 N 0.3516(3) 0.4439(3) 0.1101(2) 0.0249(10) Uani 1 1 d .
N5 N 0.2696(3) 0.4254(4) 0.1310(3) 0.0437(16) Uani 1 1 d .
H5A H 0.2416 0.4735 0.1366 0.066 Uiso 1 1 d R
H5C H 0.2430 0.3942 0.1031 0.066 Uiso 1 1 d R
N6 N 0.1262(3) 0.8801(3) 0.1632(2) 0.0260(10) Uani 1 1 d .
N7 N 1.0931(16) 0.4340(16) 0.9178(9) 0.273(13) Uiso 1 1 d D
H7A H 1.1247 0.4198 0.9482 0.327 Uiso 1 1 calc R
H7B H 1.0993 0.4099 0.8827 0.327 Uiso 1 1 calc R
C30 C 1.0383(9) 0.4898(9) 0.9246(6) 0.148(7) Uiso 1 1 d G
C29 C 1.0283(9) 0.5289(9) 0.9813(5) 0.187(9) Uiso 1 1 d GD
H29 H 1.0594 0.5105 1.0150 0.224 Uiso 1 1 calc R
C28 C 0.9718(10) 0.5953(10) 0.9877(7) 0.211(11) Uiso 1 1 d G
H28 H 0.9651 0.6215 1.0256 0.253 Uiso 1 1 calc R
C27 C 0.9253(9) 0.6227(8) 0.9374(9) 0.168(8) Uiso 1 1 d G
H27 H 0.8874 0.6672 0.9416 0.201 Uiso 1 1 calc R
C26 C 0.9353(10) 0.5836(11) 0.8807(8) 0.237(13) Uiso 1 1 d G
H26 H 0.9041 0.6020 0.8470 0.285 Uiso 1 1 calc R
C25 C 0.9918(11) 0.5172(11) 0.8743(5) 0.41(2) Uiso 1 1 d GD
H25 H 0.9984 0.4910 0.8363 0.489 Uiso 1 1 calc R
O1 O 0.3683(11) 0.5566(10) 0.2122(6) 0.082(5) Uani 0.50 1 d P
O2 O 0.4058(8) 0.6675(19) 0.1995(6) 0.281(14) Uani 1 1 d .
O3 O 0.3440(12) 0.7122(13) 0.2448(12) 0.120(7) Uiso 0.50 1 d P
O4 O 0.2340(5) 0.2369(5) 0.0528(3) 0.078(2) Uani 1 1 d .
O5 O 0.3268(7) 0.3268(7) 0.0000 0.172(9) Uani 1 2 d S
O6 O 0.2169(16) 0.3548(9) 0.0042(13) 0.147(9) Uani 0.50 1 d P

loop_
_atom_site_aniso_label
_atom_site_aniso_U_11
_atom_site_aniso_U_22
_atom_site_aniso_U_33
_atom_site_aniso_U_23
_atom_site_aniso_U_13
_atom_site_aniso_U_12
C1 0.039(4) 0.028(3) 0.025(3) 0.004(2) -0.003(3) -0.004(3)
C2 0.026(3) 0.029(3) 0.037(3) 0.006(3) -0.005(3) -0.002(3)
C3 0.024(3) 0.022(3) 0.038(3) 0.002(3) -0.001(3) 0.003(2)
C4 0.026(3) 0.029(3) 0.038(4) 0.009(3) -0.005(3) -0.005(3)
C5 0.025(3) 0.035(3) 0.030(3) 0.004(3) -0.005(2) -0.001(3)
C6 0.024(3) 0.026(3) 0.035(3) 0.008(3) 0.000(3) -0.001(2)
C7 0.028(3) 0.034(3) 0.057(4) 0.020(3) -0.013(3) -0.003(2)
C8 0.031(3) 0.054(4) 0.059(5) 0.022(4) -0.017(4) -0.014(3)
C9 0.028(3) 0.033(4) 0.042(4) 0.009(3) -0.002(3) -0.006(3)
C10 0.022(3) 0.024(3) 0.024(3) 0.002(2) 0.006(2) 0.003(2)
C11 0.023(3) 0.026(3) 0.026(3) 0.002(3) 0.000(2) 0.003(2)
C12 0.017(3) 0.019(3) 0.026(3) -0.003(2) 0.003(2) -0.001(2)
C13 0.030(3) 0.016(3) 0.018(3) -0.002(2) 0.004(2) -0.002(2)
C14 0.018(3) 0.021(3) 0.034(3) 0.007(3) 0.005(2) -0.002(2)
C15 0.026(3) 0.032(4) 0.028(3) -0.009(3) 0.003(2) 0.003(3)
C16 0.030(3) 0.044(4) 0.027(3) -0.006(3) -0.003(3) 0.002(3)
C17 0.022(3) 0.036(3) 0.025(3) 0.005(2) -0.002(2) 0.005(2)
C18 0.025(3) 0.024(3) 0.032(3) -0.001(3) 0.005(3) 0.005(2)
C19 0.026(3) 0.023(3) 0.023(3) 0.000(2) 0.000(2) -0.002(2)
C20 0.033(3) 0.027(3) 0.021(3) 0.006(2) 0.004(2) 0.005(2)
C21 0.033(3) 0.028(3) 0.022(3) 0.002(2) -0.002(2) 0.004(3)
C22 0.022(3) 0.027(3) 0.038(4) 0.007(3) 0.000(3) 0.007(2)
C23 0.034(3) 0.030(3) 0.022(3) -0.002(2) -0.001(3) 0.005(3)
C24 0.028(3) 0.032(3) 0.033(3) 0.000(3) -0.004(3) 0.011(3)
Cd1 0.01662(18) 0.01662(18) 0.0243(3) 0.00061(17) -0.00061(17) -0.0016(2)
Cl1 0.0675(12) 0.0675(12) 0.0400(14) 0.0003(12) 0.0003(12) 0.0216(14)
Cl2 0.0882(17) 0.0882(17) 0.0505(17) 0.0241(16) -0.0241(16) -0.052(2)
N1 0.022(2) 0.023(2) 0.033(3) 0.000(2) 0.003(2) 0.0024(18)
N2 0.026(2) 0.022(2) 0.022(2) -0.002(2) -0.0002(19) 0.000(2)
N3 0.024(3) 0.018(2) 0.029(3) 0.0002(19) 0.0013(19) -0.0009(18)
N4 0.020(2) 0.024(2) 0.030(2) 0.002(2) 0.0065(19) 0.002(2)
N5 0.022(3) 0.042(4) 0.068(4) 0.024(3) 0.013(3) 0.004(2)
N6 0.026(3) 0.023(3) 0.028(3) 0.003(2) 0.005(2) 0.0006(19)
O1 0.133(13) 0.074(9) 0.039(7) -0.044(7) -0.014(7) 0.009(10)
O2 0.094(9) 0.63(4) 0.116(10) 0.072(17) 0.010(8) 0.110(16)
O4 0.104(6) 0.090(6) 0.039(3) 0.013(3) -0.005(4) -0.022(4)
O5 0.212(14) 0.212(14) 0.092(9) -0.052(11) 0.052(11) -0.125(17)
O6 0.19(2) 0.039(8) 0.21(2) 0.040(13) -0.05(2) 0.010(11)

loop_
_atom_type_symbol
_atom_type_description
_atom_type_scat_dispersion_real
_atom_type_scat_dispersion_imag
_atom_type_scat_source
C C 0.0033 0.0016 'International Tables Vol C Tables 4.2.6.8 and 6.1.1.4'
H H 0.0000 0.0000 'International Tables Vol C Tables 4.2.6.8 and 6.1.1.4'
N N 0.0061 0.0033 'International Tables Vol C Tables 4.2.6.8 and 6.1.1.4'
O O 0.0106 0.0060 'International Tables Vol C Tables 4.2.6.8 and 6.1.1.4'
Cl Cl 0.1484 0.1585 'International Tables Vol C Tables 4.2.6.8 and 6.1.1.4'
Cd Cd -0.8075 1.2024 'International Tables Vol C Tables 4.2.6.8 and 6.1.1.4'

loop_
_geom_angle_atom_site_label_1
_geom_angle_atom_site_label_2
_geom_angle_atom_site_label_3
_geom_angle
_geom_angle_site_symmetry_1
_geom_angle_site_symmetry_3
N1 C1 C2 123.1(6) . .
N1 C1 H1 118.4 . .
C2 C1 H1 118.4 . .
C3 C2 C1 120.8(6) . .
C3 C2 H2 119.6 . .
C1 C2 H2 119.6 . .
C2 C3 C4 115.7(6) . .
C2 C3 C6 122.4(6) . .
C4 C3 C6 121.9(6) . .
C5 C4 C3 120.2(6) . .
C5 C4 H4 119.9 . .
C3 C4 H4 119.9 . .
N1 C5 C4 123.5(6) . .
N1 C5 H5 118.3 . .
C4 C5 H5 118.3 . .
C7 C6 C11 118.2(6) . .
C7 C6 C3 121.4(6) . .
C11 C6 C3 120.4(6) . .
C8 C7 C6 120.9(6) . .
C8 C7 H7 119.6 . .
C6 C7 H7 119.6 . .
C7 C8 C9 121.3(7) . .
C7 C8 H8 119.4 . .
C9 C8 H8 119.4 . .
C8 C9 C10 118.9(6) . .
C8 C9 H9 120.5 . .
C10 C9 H9 120.5 . .
C11 C10 C9 119.9(5) . .
C11 C10 C12 122.4(5) . .
C9 C10 C12 117.7(5) . .
C10 C11 C6 120.8(6) . .
C10 C11 H11 119.6 . .
C6 C11 H11 119.6 . .
N2 C12 N4 108.8(5) . .
N2 C12 C10 123.8(5) . .
N4 C12 C10 127.4(5) . .
N3 C13 N4 109.0(5) . .
N3 C13 C14 127.8(5) . .
N4 C13 C14 123.1(5) . .
C19 C14 C15 120.1(6) . .
C19 C14 C13 118.2(5) . .
C15 C14 C13 121.7(6) . .
C14 C15 C16 119.5(6) . .
C14 C15 H15 120.3 . .
C16 C15 H15 120.3 . .
C17 C16 C15 120.0(6) . .
C17 C16 H16 120.0 . .
C15 C16 H16 120.0 . .
C18 C17 C16 120.7(6) . .
C18 C17 H17 119.7 . .
C16 C17 H17 119.7 . .
C17 C18 C19 118.5(6) . .
C17 C18 C20 122.5(6) . .
C19 C18 C20 119.0(6) . .
C14 C19 C18 121.2(6) . .
C14 C19 H19 119.4 . .
C18 C19 H19 119.4 . .
C24 C20 C21 116.1(6) . .
C24 C20 C18 121.7(6) . .
C21 C20 C18 122.2(6) . .
C22 C21 C20 119.6(6) . .
C22 C21 H21 120.2 . .
C20 C21 H21 120.2 . .
N6 C22 C21 123.6(5) . .
N6 C22 H22 118.2 . .
C21 C22 H22 118.2 . .
N6 C23 C24 124.4(6) . .
N6 C23 H23 117.8 . .
C24 C23 H23 117.8 . .
C23 C24 C20 120.3(6) . .
C23 C24 H24 119.9 . .
C20 C24 H24 119.9 . .
N3 Cd1 N3 82.9(2) 7 .
N3 Cd1 N6 159.24(17) 7 6_565
N3 Cd1 N6 87.99(16) . 6_565
N3 Cd1 N6 87.99(16) 7 3_654
N3 Cd1 N6 159.24(17) . 3_654
N6 Cd1 N6 106.2(2) 6_565 3_654
N3 Cd1 N1 110.20(17) 7 3_554
N3 Cd1 N1 88.12(16) . 3_554
N6 Cd1 N1 88.03(18) 6_565 3_554
N6 Cd1 N1 77.52(18) 3_654 3_554
N3 Cd1 N1 88.12(16) 7 6
N3 Cd1 N1 110.20(17) . 6
N6 Cd1 N1 77.52(18) 6_565 6
N6 Cd1 N1 88.03(18) 3_654 6
N1 Cd1 N1 155.9(2) 3_554 6
O2 Cl1 O2 171.9(16) . 8_665
O2 Cl1 O1 85.7(11) . .
O2 Cl1 O1 98.6(9) 8_665 .
O2 Cl1 O1 98.6(9) . 8_665
O2 Cl1 O1 85.7(12) 8_665 8_665
O1 Cl1 O1 116.6(13) . 8_665
O2 Cl1 O3 105.1(12) . 8_665
O2 Cl1 O3 67.2(13) 8_665 8_665
O1 Cl1 O3 104.6(11) . 8_665
O1 Cl1 O3 133.6(12) 8_665 8_665
O2 Cl1 O3 67.2(13) . .
O2 Cl1 O3 105.1(12) 8_665 .
O1 Cl1 O3 133.6(12) . .
O1 Cl1 O3 104.6(11) 8_665 .
O3 Cl1 O3 52.7(15) 8_665 .
O5 Cl2 O4 124.0(3) . 7
O5 Cl2 O4 124.0(3) . .
O4 Cl2 O4 112.1(6) 7 .
O5 Cl2 O6 77.1(8) . .
O4 Cl2 O6 101.2(10) 7 .
O4 Cl2 O6 93.1(11) . .
O5 Cl2 O6 77.1(8) . 7
O4 Cl2 O6 93.1(11) 7 7
O4 Cl2 O6 101.2(10) . 7
O6 Cl2 O6 154.2(17) . 7
C5 N1 C1 116.6(5) . .
C5 N1 Cd1 115.9(4) . 4_455
C1 N1 Cd1 127.2(4) . 4_455
C12 N2 N3 107.1(4) . .
C13 N3 N2 108.8(5) . .
C13 N3 Cd1 138.2(4) . .
N2 N3 Cd1 111.1(3) . .
C13 N4 C12 106.4(4) . .
C13 N4 N5 127.3(5) . .
C12 N4 N5 126.1(5) . .
N4 N5 H5A 109.0 . .
N4 N5 H5C 109.4 . .
H5A N5 H5C 109.5 . .
C23 N6 C22 115.6(5) . .
C23 N6 Cd1 116.6(4) . 4_465
C22 N6 Cd1 125.2(4) . 4_465
C30 N7 H7A 120.0 . .
C30 N7 H7B 120.0 . .
H7A N7 H7B 120.0 . .
N7 C30 C29 120.0(4) . .
N7 C30 C25 119.8(4) . .
C29 C30 C25 120.0 . .
C30 C29 C28 120.0 . .
C30 C29 H29 120.0 . .
C28 C29 H29 120.0 . .
C27 C28 C29 120.0 . .
C27 C28 H28 120.0 . .
C29 C28 H28 120.0 . .
C28 C27 C26 120.0 . .
C28 C27 H27 120.0 . .
C26 C27 H27 120.0 . .
C27 C26 C25 120.0 . .
C27 C26 H26 120.0 . .
C25 C26 H26 120.0 . .
C26 C25 C30 120.0 . .
C26 C25 H25 120.0 . .
C30 C25 H25 120.0 . .
O3 O3 Cl1 63.6(7) 8_665 .
Cl2 O5 O6 59.3(6) . 7

loop_
_geom_bond_atom_site_label_1
_geom_bond_atom_site_label_2
_geom_bond_distance
_geom_bond_site_symmetry_2
C1 N1 1.336(8) .
C1 C2 1.381(9) .
C1 H1 0.9300 .
C2 C3 1.370(9) .
C2 H2 0.9300 .
C3 C4 1.394(9) .
C3 C6 1.487(9) .
C4 C5 1.380(9) .
C4 H4 0.9300 .
C5 N1 1.325(8) .
C5 H5 0.9300 .
C6 C7 1.396(9) .
C6 C11 1.398(9) .
C7 C8 1.369(9) .
C7 H7 0.9300 .
C8 C9 1.382(10) .
C8 H8 0.9300 .
C9 C10 1.396(9) .
C9 H9 0.9300 .
C10 C11 1.392(8) .
C10 C12 1.461(8) .
C11 H11 0.9300 .
C12 N2 1.310(7) .
C12 N4 1.373(7) .
C13 N3 1.298(8) .
C13 N4 1.352(7) .
C13 C14 1.487(8) .
C14 C19 1.377(9) .
C14 C15 1.381(9) .
C15 C16 1.394(10) .
C15 H15 0.9300 .
C16 C17 1.390(9) .
C16 H16 0.9300 .
C17 C18 1.383(9) .
C17 H17 0.9300 .
C18 C19 1.394(9) .
C18 C20 1.490(8) .
C19 H19 0.9300 .
C20 C24 1.386(9) .
C20 C21 1.398(9) .
C21 C22 1.381(9) .
C21 H21 0.9300 .
C22 N6 1.346(8) .
C22 H22 0.9300 .
C23 N6 1.338(8) .
C23 C24 1.361(9) .
C23 H23 0.9300 .
C24 H24 0.9300 .
Cd1 N3 2.340(5) 7
Cd1 N3 2.340(5) .
Cd1 N6 2.365(5) 6_565
Cd1 N6 2.365(5) 3_654
Cd1 N1 2.439(5) 3_554
Cd1 N1 2.439(5) 6
Cl1 O2 1.375(18) .
Cl1 O2 1.375(18) 8_665
Cl1 O1 1.382(12) .
Cl1 O1 1.382(12) 8_665
Cl1 O3 1.44(2) 8_665
Cl1 O3 1.44(2) .
Cl2 O5 1.273(15) .
Cl2 O4 1.386(6) 7
Cl2 O4 1.386(6) .
Cl2 O6 1.589(18) .
Cl2 O6 1.589(18) 7
N1 Cd1 2.439(5) 4_455
N2 N3 1.381(7) .
N4 N5 1.407(7) .
N5 H5A 0.8898 .
N5 H5C 0.8903 .
N6 Cd1 2.365(5) 4_465
N7 C30 1.25(3) .
N7 H7A 0.8600 .
N7 H7B 0.8600 .
C30 C29 1.3900 .
C30 C25 1.3900 .
C29 C28 1.3900 .
C29 H29 0.9300 .
C28 C27 1.3900 .
C28 H28 0.9300 .
C27 C26 1.3900 .
C27 H27 0.9300 .
C26 C25 1.3900 .
C26 H26 0.9300 .
C25 H25 0.9300 .
O3 O3 1.28(4) 8_665
O5 O6 1.80(2) 7

loop_
_geom_torsion_atom_site_label_1
_geom_torsion_atom_site_label_2
_geom_torsion_atom_site_label_3
_geom_torsion_atom_site_label_4
_geom_torsion
_geom_torsion_site_symmetry_1
_geom_torsion_site_symmetry_4
N1 C1 C2 C3 1.9(10) . .
C1 C2 C3 C4 -4.0(9) . .
C1 C2 C3 C6 174.4(6) . .
C2 C3 C4 C5 3.4(10) . .
C6 C3 C4 C5 -175.0(6) . .
C3 C4 C5 N1 -0.5(10) . .
C2 C3 C6 C7 20.4(10) . .
C4 C3 C6 C7 -161.3(7) . .
C2 C3 C6 C11 -156.6(6) . .
C4 C3 C6 C11 21.7(10) . .
C11 C6 C7 C8 -1.8(12) . .
C3 C6 C7 C8 -178.9(8) . .
C6 C7 C8 C9 2.8(14) . .
C7 C8 C9 C10 -2.2(12) . .
C8 C9 C10 C11 0.6(10) . .
C8 C9 C10 C12 -177.1(6) . .
C9 C10 C11 C6 0.4(9) . .
C12 C10 C11 C6 177.9(6) . .
C7 C6 C11 C10 0.2(10) . .
C3 C6 C11 C10 177.3(6) . .
C11 C10 C12 N2 -147.0(6) . .
C9 C10 C12 N2 30.6(8) . .
C11 C10 C12 N4 30.8(9) . .
C9 C10 C12 N4 -151.6(6) . .
N3 C13 C14 C19 -94.0(7) . .
N4 C13 C14 C19 81.2(7) . .
N3 C13 C14 C15 87.5(8) . .
N4 C13 C14 C15 -97.4(7) . .
C19 C14 C15 C16 1.2(9) . .
C13 C14 C15 C16 179.7(6) . .
C14 C15 C16 C17 -1.8(10) . .
C15 C16 C17 C18 1.0(10) . .
C16 C17 C18 C19 0.4(9) . .
C16 C17 C18 C20 -178.9(6) . .
C15 C14 C19 C18 0.2(9) . .
C13 C14 C19 C18 -178.3(5) . .
C17 C18 C19 C14 -1.0(9) . .
C20 C18 C19 C14 178.3(5) . .
C17 C18 C20 C24 -163.0(6) . .
C19 C18 C20 C24 17.7(9) . .
C17 C18 C20 C21 19.5(9) . .
C19 C18 C20 C21 -159.8(6) . .
C24 C20 C21 C22 -4.9(9) . .
C18 C20 C21 C22 172.7(6) . .
C20 C21 C22 N6 -0.9(10) . .
N6 C23 C24 C20 -2.0(10) . .
C21 C20 C24 C23 6.3(9) . .
C18 C20 C24 C23 -171.3(6) . .
C4 C5 N1 C1 -1.8(9) . .
C4 C5 N1 Cd1 172.4(5) . 4_455
C2 C1 N1 C5 1.1(9) . .
C2 C1 N1 Cd1 -172.3(5) . 4_455
N4 C12 N2 N3 0.6(6) . .
C10 C12 N2 N3 178.8(5) . .
N4 C13 N3 N2 0.7(6) . .
C14 C13 N3 N2 176.4(5) . .
N4 C13 N3 Cd1 162.5(4) . .
C14 C13 N3 Cd1 -21.8(9) . .
C12 N2 N3 C13 -0.8(6) . .
C12 N2 N3 Cd1 -167.9(3) . .
N3 Cd1 N3 C13 -67.7(5) 7 .
N6 Cd1 N3 C13 131.0(6) 6_565 .
N6 Cd1 N3 C13 -2.9(9) 3_654 .
N1 Cd1 N3 C13 42.9(6) 3_554 .
N1 Cd1 N3 C13 -153.1(6) 6 .
N3 Cd1 N3 N2 93.8(4) 7 .
N6 Cd1 N3 N2 -67.5(4) 6_565 .
N6 Cd1 N3 N2 158.6(4) 3_654 .
N1 Cd1 N3 N2 -155.6(4) 3_554 .
N1 Cd1 N3 N2 8.4(4) 6 .
N3 C13 N4 C12 -0.3(6) . .
C14 C13 N4 C12 -176.3(5) . .
N3 C13 N4 N5 174.3(6) . .
C14 C13 N4 N5 -1.6(9) . .
N2 C12 N4 C13 -0.2(6) . .
C10 C12 N4 C13 -178.3(5) . .
N2 C12 N4 N5 -174.9(6) . .
C10 C12 N4 N5 7.0(10) . .
C24 C23 N6 C22 -3.9(9) . .
C24 C23 N6 Cd1 159.0(5) . 4_465
C21 C22 N6 C23 5.3(9) . .
C21 C22 N6 Cd1 -155.9(5) . 4_465
N7 C30 C29 C28 175(2) . .
C25 C30 C29 C28 0.0 . .
C30 C29 C28 C27 0.0 . .
C29 C28 C27 C26 0.0 . .
C28 C27 C26 C25 0.0 . .
C27 C26 C25 C30 0.0 . .
N7 C30 C25 C26 -175.1(19) . .
C29 C30 C25 C26 0.0 . .
O2 Cl1 O3 O3 132(2) . 8_665
O2 Cl1 O3 O3 -45(3) 8_665 8_665
O1 Cl1 O3 O3 73(3) . 8_665
O1 Cl1 O3 O3 -134(2) 8_665 8_665
O4 Cl2 O5 O6 -85.0(12) 7 7
O4 Cl2 O5 O6 95.0(12) . 7
O6 Cl2 O5 O6 180.0 . 7
